data_2223627
loop_
_publ_author_name
'Pereira Silva, P. S.'
'Ghalib, Raza Murad'
'Mehdi, Sayed Hasan'
'Hashim, Rokiah'
'Sulaiman, Othman'

_publ_section_title
;Redetermination of ethyl
 (3a-<i>cis</i>)-3a,8b-dihydroxy-2-methyl-4-oxo-3a,8b-dihydro-4<i>H</i>-indeno[1,2-<i>b</i>]furan-3-carboxylate
 monohydrate
;
_journal_coeditor_code BT5075
_journal_issue 11
_journal_name_full 'Acta Crystallographica Section E'
_journal_page_first o2616
_journal_paper_doi 10.1107/S1600536809039403
_journal_volume 65
_journal_year 2009
_chemical_formula_iupac 'C15 H14 O6, H2 O1'
_chemical_formula_moiety 'C15 H14 O6, H2 O1'
_chemical_formula_sum 'C15 H16 O7'
_chemical_formula_weight 308.28
_chemical_melting_point_gt 373
_chemical_melting_point_lt 376
_chemical_name_systematic
;
ethyl (3a-<i>cis</i>)-3a,8b-dihydroxy-2-methyl-
4-oxo-3a,8b-dihydro-4<i>H</i>-indeno[1,2-<i>b</i>]furan-3-carboxylate
monohydrate
;
_space_group_IT_number 14
_symmetry_cell_setting monoclinic
_symmetry_space_group_name_Hall '-P 2ybc'
_symmetry_space_group_name_H-M 'P 1 21/c 1'
_atom_sites_solution_hydrogens geom
_atom_sites_solution_primary direct
_atom_sites_solution_secondary difmap
_cell_angle_alpha 90.00
_cell_angle_beta 98.833(2)
_cell_angle_gamma 90.00
_cell_formula_units_Z 4
_cell_length_a 7.9740(4)
_cell_length_b 16.7524(8)
_cell_length_c 11.0041(5)
_cell_measurement_reflns_used 5159
_cell_measurement_temperature 293(2)
_cell_measurement_theta_max 27.8569
_cell_measurement_theta_min 2.2329
_cell_volume 1452.53(12)
_computing_cell_refinement 'SAINT (Bruker, 2003)'
_computing_data_collection 'APEX2 (Bruker, 2003)'
_computing_data_reduction 'SAINT (Bruker, 2003)'
_computing_molecular_graphics 'PLATON (Spek, 2009)'
_computing_publication_material 'SHELXL97 (Sheldrick, 2008)'
_computing_structure_refinement 'SHELXL97 (Sheldrick, 2008)'
_computing_structure_solution 'SHELXS97 (Sheldrick, 2008)'
_diffrn_ambient_temperature 293(2)
_diffrn_measured_fraction_theta_full 0.999
_diffrn_measured_fraction_theta_max 0.998
_diffrn_measurement_device_type 'Bruker APEXII CCD area-detector'
_diffrn_measurement_method '\f and \w'
_diffrn_radiation_monochromator graphite
_diffrn_radiation_source 'fine-focus sealed tube'
_diffrn_radiation_type MoK\a
_diffrn_radiation_wavelength 0.71073
_diffrn_reflns_av_R_equivalents 0.0194
_diffrn_reflns_av_sigmaI/netI 0.0127
_diffrn_reflns_limit_h_max 10
_diffrn_reflns_limit_h_min -10
_diffrn_reflns_limit_k_max 22
_diffrn_reflns_limit_k_min -22
_diffrn_reflns_limit_l_max 14
_diffrn_reflns_limit_l_min -9
_diffrn_reflns_number 21608
_diffrn_reflns_theta_full 25.00
_diffrn_reflns_theta_max 27.98
_diffrn_reflns_theta_min 2.23
_diffrn_standards_interval_count 0
_diffrn_standards_interval_time 0
_diffrn_standards_number 0
_exptl_absorpt_coefficient_mu 0.113
_exptl_absorpt_correction_T_max 0.975
_exptl_absorpt_correction_T_min 0.894
_exptl_absorpt_correction_type multi-scan
_exptl_absorpt_process_details '(SADABS; Sheldrick, 2003)'
_exptl_crystal_colour colourless
_exptl_crystal_density_diffrn 1.410
_exptl_crystal_density_method 'not measured'
_exptl_crystal_description parallelepipedic
_exptl_crystal_F_000 648
_exptl_crystal_size_max 0.49
_exptl_crystal_size_mid 0.46
_exptl_crystal_size_min 0.22
_refine_diff_density_max 0.495
_refine_diff_density_min -0.382
_refine_ls_extinction_method none
_refine_ls_goodness_of_fit_ref 1.032
_refine_ls_hydrogen_treatment mixed
_refine_ls_matrix_type full
_refine_ls_number_parameters 215
_refine_ls_number_reflns 3509
_refine_ls_number_restraints 27
_refine_ls_restrained_S_all 1.030
_refine_ls_R_factor_all 0.0690
_refine_ls_R_factor_gt 0.0553
_refine_ls_shift/su_max 0.000
_refine_ls_shift/su_mean 0.000
_refine_ls_structure_factor_coef Fsqd
_refine_ls_weighting_details 'calc w=1/[\s^2^(Fo^2^)+(0.0682P)^2^+0.9584P] where P=(Fo^2^+2Fc^2^)/3'
_refine_ls_weighting_scheme calc
_refine_ls_wR_factor_gt 0.1407
_refine_ls_wR_factor_ref 0.1543
_reflns_number_gt 2820
_reflns_number_total 3509
_reflns_threshold_expression I>2\s(I)
_cod_data_source_file bt5075.cif
_cod_data_source_block I
_cod_original_sg_symbol_H-M 'P 21/c'
_cod_database_code 2223627
_cod_database_fobs_code 2223627

loop_
_symmetry_equiv_pos_as_xyz
'x, y, z'
'-x, y+1/2, -z+1/2'
'-x, -y, -z'
'x, -y-1/2, z-1/2'

loop_
_atom_site_type_symbol
_atom_site_label
_atom_site_fract_x
_atom_site_fract_y
_atom_site_fract_z
_atom_site_U_iso_or_equiv
_atom_site_adp_type
_atom_site_calc_flag
_atom_site_refinement_flags
_atom_site_occupancy
_atom_site_disorder_assembly
_atom_site_disorder_group
O O8 0.60398(14) 0.49466(7) 0.73529(11) 0.0366(3) Uani d . 1 . .
O O13 0.19037(18) 0.31575(9) 0.78551(16) 0.0590(4) Uani d . 1 A .
O O14 0.69530(14) 0.43316(7) 0.92132(11) 0.0353(3) Uani d . 1 . .
H H14 0.6687 0.4710 0.9617 0.053 Uiso calc R 1 . .
O O17 0.04534(18) 0.49231(10) 0.79040(16) 0.0641(5) Uani d . 1 . .
O O18 0.10479(19) 0.57149(12) 0.64190(19) 0.0820(6) Uani d D 1 . .
O O21 0.36289(15) 0.43437(7) 0.95007(10) 0.0354(3) Uani d . 1 . .
H H21 0.2683 0.4176 0.9572 0.053 Uiso calc R 1 . .
C C1 0.4633(2) 0.30757(10) 0.71894(16) 0.0368(4) Uani d . 1 A .
C C2 0.4601(3) 0.23627(12) 0.65306(19) 0.0488(5) Uani d . 1 . .
H H2 0.3606 0.2069 0.6338 0.059 Uiso calc R 1 . .
C C3 0.6090(3) 0.21116(13) 0.6179(2) 0.0568(5) Uani d . 1 . .
H H3 0.6102 0.1642 0.5729 0.068 Uiso calc R 1 . .
C C4 0.7575(3) 0.25430(13) 0.6479(2) 0.0552(5) Uani d . 1 . .
H H4 0.8572 0.2349 0.6247 0.066 Uiso calc R 1 . .
C C5 0.7612(2) 0.32559(12) 0.71189(18) 0.0443(4) Uani d . 1 . .
H H5 0.8609 0.3549 0.7308 0.053 Uiso calc R 1 . .
C C6 0.6107(2) 0.35153(10) 0.74655(15) 0.0331(3) Uani d . 1 . .
C C7 0.58235(19) 0.42670(9) 0.81511(15) 0.0298(3) Uani d . 1 . .
C C9 0.4506(2) 0.52675(10) 0.69420(16) 0.0353(4) Uani d . 1 A .
C C10 0.3220(2) 0.49272(10) 0.74201(15) 0.0349(4) Uani d . 1 . .
C C11 0.38915(19) 0.42608(9) 0.82712(14) 0.0295(3) Uani d . 1 A .
C C12 0.3265(2) 0.34408(10) 0.77556(16) 0.0364(4) Uani d . 1 . .
C C15 0.4550(3) 0.59275(13) 0.6050(2) 0.0521(5) Uani d . 1 . .
H H15A 0.4636 0.5710 0.5255 0.078 Uiso calc R 1 A .
H H15B 0.5514 0.6262 0.6316 0.078 Uiso calc R 1 . .
H H15C 0.3530 0.6237 0.6003 0.078 Uiso calc R 1 . .
C C16 0.1456(2) 0.51738(12) 0.72845(19) 0.0473(5) Uani d . 1 A .
C C19A -0.0681(3) 0.6050(2) 0.6333(4) 0.0752(11) Uani d PDU 0.815(6) A 1
H H19A -0.1528 0.5633 0.6168 0.090 Uiso calc PR 0.815(6) A 1
H H19B -0.0826 0.6318 0.7092 0.090 Uiso calc PR 0.815(6) A 1
C C20A -0.0827(4) 0.6619(2) 0.5313(4) 0.0808(11) Uani d PDU 0.815(6) A 1
H H20A -0.1885 0.6900 0.5258 0.121 Uiso calc PR 0.815(6) A 1
H H20B -0.0787 0.6336 0.4559 0.121 Uiso calc PR 0.815(6) A 1
H H22C 0.0094 0.6993 0.5452 0.121 Uiso calc PR 0.815(6) A 1
C C19B -0.0660(10) 0.5823(6) 0.5692(13) 0.0752(11) Uani d PDU 0.185(6) A 2
H H19C -0.0656 0.5693 0.4833 0.090 Uiso calc PR 0.185(6) A 2
H H19D -0.1491 0.5491 0.6008 0.090 Uiso calc PR 0.185(6) A 2
C C20B -0.1022(16) 0.6673(7) 0.5842(16) 0.0808(11) Uani d PDU 0.185(6) A 2
H H20D -0.2188 0.6779 0.5520 0.121 Uiso calc PR 0.185(6) A 2
H H20E -0.0302 0.6988 0.5406 0.121 Uiso calc PR 0.185(6) A 2
H H20F -0.0811 0.6809 0.6700 0.121 Uiso calc PR 0.185(6) A 2
O O22 0.0700(2) 0.39329(12) 1.03321(17) 0.0620(4) Uani d . 1 . .
H H22A -0.014(4) 0.385(2) 0.981(3) 0.093 Uiso d . 1 . .
H H22B 0.057(4) 0.4267(19) 1.094(3) 0.093 Uiso d . 1 . .

loop_
_atom_site_aniso_label
_atom_site_aniso_U_11
_atom_site_aniso_U_22
_atom_site_aniso_U_33
_atom_site_aniso_U_12
_atom_site_aniso_U_13
_atom_site_aniso_U_23
O8 0.0297(6) 0.0356(6) 0.0467(7) 0.0007(5) 0.0130(5) 0.0072(5)
O13 0.0427(7) 0.0543(8) 0.0839(11) -0.0176(6) 0.0219(7) -0.0161(8)
O14 0.0289(5) 0.0400(6) 0.0368(6) 0.0009(5) 0.0037(5) -0.0057(5)
O17 0.0353(7) 0.0791(11) 0.0817(11) 0.0117(7) 0.0211(7) 0.0296(9)
O18 0.0373(8) 0.1084(14) 0.1015(14) 0.0201(8) 0.0146(8) 0.0643(11)
O21 0.0326(6) 0.0419(6) 0.0340(6) -0.0026(5) 0.0124(5) -0.0021(5)
C1 0.0393(9) 0.0326(8) 0.0386(8) 0.0005(7) 0.0060(7) -0.0035(7)
C2 0.0557(11) 0.0380(9) 0.0515(11) -0.0015(8) 0.0048(9) -0.0099(8)
C3 0.0738(14) 0.0420(10) 0.0554(12) 0.0103(10) 0.0124(10) -0.0158(9)
C4 0.0573(12) 0.0542(12) 0.0580(12) 0.0178(10) 0.0211(10) -0.0093(10)
C5 0.0384(9) 0.0474(10) 0.0491(10) 0.0074(8) 0.0131(8) -0.0057(8)
C6 0.0335(8) 0.0329(8) 0.0334(8) 0.0041(6) 0.0063(6) -0.0015(6)
C7 0.0267(7) 0.0301(7) 0.0336(7) 0.0002(6) 0.0078(6) 0.0002(6)
C9 0.0356(8) 0.0340(8) 0.0374(8) 0.0035(6) 0.0096(6) 0.0020(6)
C10 0.0308(8) 0.0367(8) 0.0377(8) 0.0023(6) 0.0070(6) 0.0026(7)
C11 0.0253(7) 0.0312(7) 0.0330(7) -0.0005(6) 0.0075(6) -0.0011(6)
C12 0.0323(8) 0.0347(8) 0.0423(9) -0.0032(6) 0.0067(7) -0.0027(7)
C15 0.0534(11) 0.0497(11) 0.0564(12) 0.0053(9) 0.0182(9) 0.0179(9)
C16 0.0333(9) 0.0512(11) 0.0577(11) 0.0062(8) 0.0080(8) 0.0149(9)
C19A 0.0372(12) 0.114(3) 0.076(2) 0.0281(14) 0.0150(14) 0.043(2)
C20A 0.0680(18) 0.102(2) 0.075(3) 0.0325(17) 0.0190(17) 0.028(2)
C19B 0.0372(12) 0.114(3) 0.076(2) 0.0281(14) 0.0150(14) 0.043(2)
C20B 0.0680(18) 0.102(2) 0.075(3) 0.0325(17) 0.0190(17) 0.028(2)
O22 0.0539(9) 0.0752(11) 0.0602(10) -0.0025(8) 0.0193(7) 0.0090(8)

loop_
_atom_type_symbol
_atom_type_description
_atom_type_scat_dispersion_real
_atom_type_scat_dispersion_imag
_atom_type_scat_source
C C 0.0033 0.0016 'International Tables Vol C Tables 4.2.6.8 and 6.1.1.4'
H H 0.0000 0.0000 'International Tables Vol C Tables 4.2.6.8 and 6.1.1.4'
N N 0.0061 0.0033 'International Tables Vol C Tables 4.2.6.8 and 6.1.1.4'
O O 0.0106 0.0060 'International Tables Vol C Tables 4.2.6.8 and 6.1.1.4'

loop_
_geom_angle_atom_site_label_1
_geom_angle_atom_site_label_2
_geom_angle_atom_site_label_3
_geom_angle_site_symmetry_1
_geom_angle_site_symmetry_3
_geom_angle
_geom_angle_publ_flag
C9 O8 C7 . . 109.07(12) ?
C7 O14 H14 . . 109.5 ?
C16 O18 C19A . . 115.58(18) ?
C16 O18 C19B . . 125.4(6) ?
C19A O18 C19B . . 31.6(5) ?
C11 O21 H21 . . 109.5 ?
C6 C1 C2 . . 121.21(17) ?
C6 C1 C12 . . 110.30(15) ?
C2 C1 C12 . . 128.35(17) ?
C3 C2 C1 . . 117.51(19) ?
C3 C2 H2 . . 121.2 ?
C1 C2 H2 . . 121.2 ?
C2 C3 C4 . . 121.28(18) ?
C2 C3 H3 . . 119.4 ?
C4 C3 H3 . . 119.4 ?
C3 C4 C5 . . 121.52(19) ?
C3 C4 H4 . . 119.2 ?
C5 C4 H4 . . 119.2 ?
C6 C5 C4 . . 117.34(18) ?
C6 C5 H5 . . 121.3 ?
C4 C5 H5 . . 121.3 ?
C1 C6 C5 . . 121.12(16) ?
C1 C6 C7 . . 111.65(14) ?
C5 C6 C7 . . 127.23(16) ?
O14 C7 O8 . . 109.19(12) ?
O14 C7 C6 . . 111.45(13) ?
O8 C7 C6 . . 108.04(13) ?
O14 C7 C11 . . 117.14(13) ?
O8 C7 C11 . . 105.29(12) ?
C6 C7 C11 . . 105.22(12) ?
O8 C9 C10 . . 113.90(15) ?
O8 C9 C15 . . 113.99(15) ?
C10 C9 C15 . . 132.10(17) ?
C9 C10 C16 . . 128.49(16) ?
C9 C10 C11 . . 109.76(14) ?
C16 C10 C11 . . 121.49(15) ?
O21 C11 C10 . . 115.77(13) ?
O21 C11 C12 . . 110.76(13) ?
C10 C11 C12 . . 111.65(13) ?
O21 C11 C7 . . 111.96(12) ?
C10 C11 C7 . . 101.73(12) ?
C12 C11 C7 . . 104.03(12) ?
O13 C12 C1 . . 127.76(16) ?
O13 C12 C11 . . 124.31(16) ?
C1 C12 C11 . . 107.89(13) ?
C9 C15 H15A . . 109.5 ?
C9 C15 H15B . . 109.5 ?
H15A C15 H15B . . 109.5 ?
C9 C15 H15C . . 109.5 ?
H15A C15 H15C . . 109.5 ?
H15B C15 H15C . . 109.5 ?
O17 C16 O18 . . 122.50(18) ?
O17 C16 C10 . . 124.07(18) ?
O18 C16 C10 . . 113.43(16) ?
C20A C19A O18 . . 105.1(2) ?
C20A C19A H19A . . 110.7 ?
O18 C19A H19A . . 110.7 ?
C20A C19A H19B . . 110.7 ?
O18 C19A H19B . . 110.7 ?
H19A C19A H19B . . 108.8 ?
C19A C20A H20A . . 109.5 ?
C19A C20A H20B . . 109.5 ?
H20A C20A H20B . . 109.5 ?
C19A C20A H22C . . 109.5 ?
H20A C20A H22C . . 109.5 ?
H20B C20A H22C . . 109.5 ?
C20B C19B O18 . . 103.8(5) ?
C20B C19B H19C . . 111.0 ?
O18 C19B H19C . . 111.0 ?
C20B C19B H19D . . 111.0 ?
O18 C19B H19D . . 111.0 ?
H19C C19B H19D . . 109.0 ?
C19B C20B H20D . . 109.5 ?
C19B C20B H20E . . 109.5 ?
H20D C20B H20E . . 109.5 ?
C19B C20B H20F . . 109.5 ?
H20D C20B H20F . . 109.5 ?
H20E C20B H20F . . 109.5 ?
H22A O22 H22B . . 117(3) ?

loop_
_geom_bond_atom_site_label_1
_geom_bond_atom_site_label_2
_geom_bond_site_symmetry_2
_geom_bond_distance
_geom_bond_publ_flag
O8 C9 . 1.349(2) ?
O8 C7 . 1.4643(19) ?
O13 C12 . 1.205(2) ?
O14 C7 . 1.3658(19) ?
O14 H14 . 0.8200 ?
O17 C16 . 1.203(2) ?
O18 C16 . 1.319(2) ?
O18 C19A . 1.478(3) ?
O18 C19B . 1.481(5) ?
O21 C11 . 1.4073(19) ?
O21 H21 . 0.8200 ?
C1 C6 . 1.380(2) ?
C1 C2 . 1.395(2) ?
C1 C12 . 1.470(2) ?
C2 C3 . 1.370(3) ?
C2 H2 . 0.9300 ?
C3 C4 . 1.384(3) ?
C3 H3 . 0.9300 ?
C4 C5 . 1.384(3) ?
C4 H4 . 0.9300 ?
C5 C6 . 1.384(2) ?
C5 H5 . 0.9300 ?
C6 C7 . 1.503(2) ?
C7 C11 . 1.566(2) ?
C9 C10 . 1.349(2) ?
C9 C15 . 1.482(3) ?
C10 C16 . 1.452(2) ?
C10 C11 . 1.502(2) ?
C11 C12 . 1.540(2) ?
C15 H15A . 0.9600 ?
C15 H15B . 0.9600 ?
C15 H15C . 0.9600 ?
C19A C20A . 1.463(4) ?
C19A H19A . 0.9700 ?
C19A H19B . 0.9700 ?
C20A H20A . 0.9600 ?
C20A H20B . 0.9600 ?
C20A H22C . 0.9600 ?
C19B C20B . 1.468(6) ?
C19B H19C . 0.9700 ?
C19B H19D . 0.9700 ?
C20B H20D . 0.9600 ?
C20B H20E . 0.9600 ?
C20B H20F . 0.9600 ?
O22 H22A . 0.83(3) ?
O22 H22B . 0.89(3) ?

loop_
_geom_hbond_atom_site_label_D
_geom_hbond_atom_site_label_H
_geom_hbond_atom_site_label_A
_geom_hbond_site_symmetry_A
_geom_hbond_distance_DH
_geom_hbond_distance_HA
_geom_hbond_distance_DA
_geom_hbond_angle_DHA
O14 H14 O21 3_667 0.82 1.90 2.7103(17) 171.5
O21 H21 O22 . 0.82 1.94 2.724(2) 159.2
O22 H22A O14 1_455 0.83(3) 2.45(3) 3.124(2) 140(3)
O22 H22B O17 3_567 0.89(3) 2.11(3) 2.972(3) 163(3)

loop_
_geom_torsion_atom_site_label_1
_geom_torsion_atom_site_label_2
_geom_torsion_atom_site_label_3
_geom_torsion_atom_site_label_4
_geom_torsion_site_symmetry_1
_geom_torsion_site_symmetry_2
_geom_torsion_site_symmetry_3
_geom_torsion_site_symmetry_4
_geom_torsion
_geom_torsion_publ_flag
C6 C1 C2 C3 . . . . 0.6(3) ?
C12 C1 C2 C3 . . . . -174.61(19) ?
C1 C2 C3 C4 . . . . 0.9(3) ?
C2 C3 C4 C5 . . . . -1.7(4) ?
C3 C4 C5 C6 . . . . 1.1(3) ?
C2 C1 C6 C5 . . . . -1.3(3) ?
C12 C1 C6 C5 . . . . 174.74(16) ?
C2 C1 C6 C7 . . . . 178.60(16) ?
C12 C1 C6 C7 . . . . -5.4(2) ?
C4 C5 C6 C1 . . . . 0.4(3) ?
C4 C5 C6 C7 . . . . -179.43(17) ?
C9 O8 C7 O14 . . . . -131.60(14) ?
C9 O8 C7 C6 . . . . 107.02(14) ?
C9 O8 C7 C11 . . . . -5.02(16) ?
C1 C6 C7 O14 . . . . 127.18(15) ?
C5 C6 C7 O14 . . . . -52.9(2) ?
C1 C6 C7 O8 . . . . -112.85(15) ?
C5 C6 C7 O8 . . . . 67.0(2) ?
C1 C6 C7 C11 . . . . -0.76(18) ?
C5 C6 C7 C11 . . . . 179.11(17) ?
C7 O8 C9 C10 . . . . 4.1(2) ?
C7 O8 C9 C15 . . . . -175.85(15) ?
O8 C9 C10 C16 . . . . 172.92(18) ?
C15 C9 C10 C16 . . . . -7.1(3) ?
O8 C9 C10 C11 . . . . -1.3(2) ?
C15 C9 C10 C11 . . . . 178.71(19) ?
C9 C10 C11 O21 . . . . 119.75(16) ?
C16 C10 C11 O21 . . . . -54.9(2) ?
C9 C10 C11 C12 . . . . -112.29(16) ?
C16 C10 C11 C12 . . . . 73.0(2) ?
C9 C10 C11 C7 . . . . -1.87(18) ?
C16 C10 C11 C7 . . . . -176.54(16) ?
O14 C7 C11 O21 . . . . 1.34(19) ?
O8 C7 C11 O21 . . . . -120.20(13) ?
C6 C7 C11 O21 . . . . 125.78(13) ?
O14 C7 C11 C10 . . . . 125.58(14) ?
O8 C7 C11 C10 . . . . 4.03(15) ?
C6 C7 C11 C10 . . . . -109.99(14) ?
O14 C7 C11 C12 . . . . -118.30(14) ?
O8 C7 C11 C12 . . . . 120.15(13) ?
C6 C7 C11 C12 . . . . 6.13(16) ?
C6 C1 C12 O13 . . . . -168.21(19) ?
C2 C1 C12 O13 . . . . 7.4(3) ?
C6 C1 C12 C11 . . . . 9.40(19) ?
C2 C1 C12 C11 . . . . -174.95(18) ?
O21 C11 C12 O13 . . . . 47.9(2) ?
C10 C11 C12 O13 . . . . -82.7(2) ?
C7 C11 C12 O13 . . . . 168.40(18) ?
O21 C11 C12 C1 . . . . -129.76(14) ?
C10 C11 C12 C1 . . . . 99.64(15) ?
C7 C11 C12 C1 . . . . -9.31(17) ?
C19A O18 C16 O17 . . . . 5.4(4) ?
C19B O18 C16 O17 . . . . -29.6(7) ?
C19A O18 C16 C10 . . . . -173.7(3) ?
C19B O18 C16 C10 . . . . 151.3(7) ?
C9 C10 C16 O17 . . . . -166.7(2) ?
C11 C10 C16 O17 . . . . 6.9(3) ?
C9 C10 C16 O18 . . . . 12.3(3) ?
C11 C10 C16 O18 . . . . -174.08(18) ?
C16 O18 C19A C20A . . . . -179.3(3) ?
C19B O18 C19A C20A . . . . -62.8(10) ?
C16 O18 C19B C20B . . . . 127.2(10) ?
C19A O18 C19B C20B . . . . 45.5(9) ?
